data_2107131
loop_
_publ_author_name
'Postma, H.J.'
'van Bolhuis, F.'
'Vos, A.'

_publ_section_title
;
 The N-S bond lengths in the isomers S6 (N H)2. Refinement of the crystal
 structure of S6 (N H)2 -II
;
_journal_name_full 'Acta Crystallographica B (24,1968-38,1982)'
_journal_page_first 915
_journal_page_last 917
_journal_volume 29
_journal_year 1973
_chemical_formula_sum 'H2 N2 S6'
_chemical_name_systematic 'S6 (N H)2'
_space_group_IT_number 62
_symmetry_space_group_name_Hall '-P 2ac 2n'
_symmetry_space_group_name_H-M 'P n m a'
_cell_angle_alpha 90
_cell_angle_beta 90
_cell_angle_gamma 90
_cell_formula_units_Z 4
_cell_length_a 7.873
_cell_length_b 12.858
_cell_length_c 7.39
_cell_volume 748.097
_citation_journal_id_ASTM ACBCAR
_cod_data_source_file Postma_ACBCAR_1973_693.cif
_cod_data_source_block H2N2S6
_cod_original_cell_volume 748.0974
_cod_database_code 2107131

loop_
_symmetry_equiv_pos_as_xyz
x,y,z
-x+1/2,-y,z+1/2
x+1/2,-y+1/2,-z+1/2
-x,y+1/2,-z
-x,-y,-z
x-1/2,y,-z-1/2
-x-1/2,y-1/2,z-1/2
x,-y-1/2,z

loop_
_atom_site_label
_atom_site_type_symbol
_atom_site_fract_x
_atom_site_fract_y
_atom_site_fract_z
_atom_site_occupancy
_atom_site_U_iso_or_equiv
S3 S 0.01944 0.13554 0.67245 1 0.0
S2 S 0.20291 0.09317 0.4871 1 0.0
H1 H+1 0.32 0.25 0.1 1 0.0
N2 N-3 0.0737 0.25 0.7645 1 0.0
S1 S 0.12273 0.13499 0.23294 1 0.0
N1 N-3 0.2091 0.25 0.1749 1 0.0
H2 H+1 0.14 0.25 0.88 1 0.0
